data_7201330
loop_
_publ_author_name
'Yan, Chunfeng'
'Chen, Lian'
'Feng, Rui'
'Jiang, Feilong'
'Hong, Maochun'

_publ_section_title
;
 Thermally stable helical chain and octanuclear Ag(I) coordination
 networks with yellow luminescence
;
_journal_issue 11
_journal_name_full CrystEngComm
_journal_page_first 2529
_journal_paper_doi 10.1039/b909549g
_journal_volume 11
_journal_year 2009
_chemical_formula_moiety 'C18 H12 Ag N7 O3'
_chemical_formula_sum 'C18 H12 Ag N7 O3'
_chemical_formula_weight 482.22
_chemical_name_systematic
;
?
;
_space_group_IT_number 19
_symmetry_cell_setting orthorhombic
_symmetry_space_group_name_Hall 'P 2ac 2ab'
_symmetry_space_group_name_H-M 'P 21 21 21'
_atom_sites_solution_hydrogens geom
_atom_sites_solution_primary direct
_atom_sites_solution_secondary difmap
_audit_creation_method SHELXL-97
_cell_angle_alpha 90.00
_cell_angle_beta 90.00
_cell_angle_gamma 90.00
_cell_formula_units_Z 4
_cell_length_a 10.730(7)
_cell_length_b 6.880(4)
_cell_length_c 23.280(15)
_cell_measurement_reflns_used 4439
_cell_measurement_temperature 293(2)
_cell_measurement_theta_max 27.4758
_cell_measurement_theta_min 3.0859
_cell_volume 1718.6(19)
_computing_cell_refinement CrystalClear
_computing_data_collection 'CrystalClear (Rigaku, 2000)'
_computing_data_reduction CrystalClear
_computing_molecular_graphics 'SHELXL-97 (Sheldrick, 1997)'
_computing_publication_material 'SHELXL-97 (Sheldrick, 1997)'
_computing_structure_refinement 'SHELXL-97 (Sheldrick, 1997)'
_computing_structure_solution 'SHELXS-97 (Sheldrick, 1990)'
_diffrn_ambient_temperature 293(2)
_diffrn_measured_fraction_theta_full 0.997
_diffrn_measured_fraction_theta_max 0.997
_diffrn_measurement_device_type 'Rigaku Mercury CCD area-detector'
_diffrn_measurement_method \w
_diffrn_radiation_monochromator graphite
_diffrn_radiation_source 'fine-focus sealed tube'
_diffrn_radiation_type MoK\a
_diffrn_radiation_wavelength 0.71073
_diffrn_reflns_av_R_equivalents 0.0490
_diffrn_reflns_av_sigmaI/netI 0.0500
_diffrn_reflns_limit_h_max 11
_diffrn_reflns_limit_h_min -13
_diffrn_reflns_limit_k_max 8
_diffrn_reflns_limit_k_min -8
_diffrn_reflns_limit_l_max 30
_diffrn_reflns_limit_l_min -30
_diffrn_reflns_number 13398
_diffrn_reflns_theta_full 27.49
_diffrn_reflns_theta_max 27.49
_diffrn_reflns_theta_min 2.09
_exptl_absorpt_coefficient_mu 1.212
_exptl_absorpt_correction_T_max 0.9419
_exptl_absorpt_correction_T_min 0.9419
_exptl_absorpt_correction_type multi-scan
_exptl_absorpt_process_details '(CrystalClear; Rigaku, 2000)'
_exptl_crystal_colour Yellow
_exptl_crystal_density_diffrn 1.864
_exptl_crystal_density_method 'not measured'
_exptl_crystal_description Prism
_exptl_crystal_F_000 960
_exptl_crystal_size_max 0.05
_exptl_crystal_size_mid 0.05
_exptl_crystal_size_min 0.05
_refine_diff_density_max 0.986
_refine_diff_density_min -0.982
_refine_diff_density_rms 0.095
_refine_ls_abs_structure_details 'Flack H D (1983), Acta Cryst. A39, 876-881'
_refine_ls_abs_structure_Flack 0.01(5)
_refine_ls_extinction_method none
_refine_ls_goodness_of_fit_ref 0.976
_refine_ls_hydrogen_treatment constr
_refine_ls_matrix_type full
_refine_ls_number_parameters 256
_refine_ls_number_reflns 3929
_refine_ls_number_restraints 0
_refine_ls_restrained_S_all 0.976
_refine_ls_R_factor_all 0.0606
_refine_ls_R_factor_gt 0.0502
_refine_ls_shift/su_max 0.000
_refine_ls_shift/su_mean 0.000
_refine_ls_structure_factor_coef Fsqd
_refine_ls_weighting_details 'calc w=1/[\s^2^(Fo^2^)+(0.1000P)^2^+0.0000P] where P=(Fo^2^+2Fc^2^)/3'
_refine_ls_weighting_scheme calc
_refine_ls_wR_factor_gt 0.1378
_refine_ls_wR_factor_ref 0.1492
_reflns_number_gt 3367
_reflns_number_total 3929
_reflns_threshold_expression >2sigma(I)
_cod_data_source_file b909549g.txt
_cod_data_source_block complex1
_cod_depositor_comments
;
The following automatic conversions were performed:
'_exptl_absorpt_correction_type' value 'Multi-scan' changed to
'multi-scan' according to
'/home/saulius/struct/CIF-dictionaries/cif_core.dic' dictionary named
'cif_core.dic' version 2.4.1 from 2010-06-29.

Automatic conversion script
Id: cif_fix_enum 1527 2010-12-29 10:47:43Z saulius 
;
_cod_original_sg_symbol_H-M P212121
_cod_database_code 7201330

loop_
_symmetry_equiv_pos_as_xyz
'x, y, z'
'-x+1/2, -y, z+1/2'
'x+1/2, -y+1/2, -z'
'-x, y+1/2, -z+1/2'

loop_
_atom_site_label
_atom_site_type_symbol
_atom_site_fract_x
_atom_site_fract_y
_atom_site_fract_z
_atom_site_U_iso_or_equiv
_atom_site_adp_type
_atom_site_occupancy
_atom_site_symmetry_multiplicity
_atom_site_calc_flag
_atom_site_refinement_flags
_atom_site_disorder_assembly
_atom_site_disorder_group
Ag1 Ag 0.23830(4) 0.05517(8) 0.167217(17) 0.04762(18) Uani 1 1 d . . .
O1 O 0.4473(5) 0.1164(9) 0.1130(3) 0.0687(11) Uani 1 1 d . . .
O2 O 0.4794(6) 0.3155(11) 0.0442(2) 0.0781(18) Uani 1 1 d . . .
O3 O 0.3004(6) 0.3012(9) 0.0853(2) 0.0687(11) Uani 1 1 d . . .
N1 N 0.4093(6) 0.2451(10) 0.0799(2) 0.0497(15) Uani 1 1 d . . .
N2 N 0.0075(5) 0.1658(9) 0.1471(2) 0.0392(12) Uani 1 1 d . . .
N3 N 0.1188(4) 0.1622(8) 0.24977(19) 0.0330(10) Uani 1 1 d . . .
N4 N -0.0764(4) 0.1973(7) 0.29644(18) 0.0316(10) Uani 1 1 d . . .
N5 N -0.1921(4) 0.3058(7) 0.40011(17) 0.0316(10) Uani 1 1 d . . .
N6 N 0.1105(4) 0.1754(8) 0.35126(18) 0.0319(10) Uani 1 1 d . . .
N7 N 0.3643(4) 0.0869(8) 0.25317(19) 0.0347(11) Uani 1 1 d . . .
C1 C -0.0431(6) 0.1607(10) 0.0948(2) 0.0415(14) Uani 1 1 d . . .
H1 H 0.0089 0.1461 0.0632 0.050 Uiso 1 1 calc R . .
C2 C -0.1711(7) 0.1763(10) 0.0859(3) 0.0462(15) Uani 1 1 d . . .
H2 H -0.2040 0.1796 0.0489 0.055 Uiso 1 1 calc R . .
C3 C -0.2469(7) 0.1866(10) 0.1328(3) 0.0462(14) Uani 1 1 d . . .
H3 H -0.3329 0.1935 0.1281 0.055 Uiso 1 1 calc R . .
C4 C -0.1953(6) 0.1869(10) 0.1872(3) 0.0419(14) Uani 1 1 d . . .
H4 H -0.2458 0.1935 0.2196 0.050 Uiso 1 1 calc R . .
C5 C -0.0675(5) 0.1771(8) 0.1926(2) 0.0299(11) Uani 1 1 d . . .
C6 C -0.0053(6) 0.1811(10) 0.2504(2) 0.0298(10) Uani 1 1 d . . .
C7 C -0.0129(5) 0.1944(9) 0.3463(2) 0.0308(12) Uani 1 1 d . . .
C8 C -0.0853(5) 0.2071(8) 0.4006(2) 0.0281(11) Uani 1 1 d . . .
C9 C -0.2591(5) 0.3115(9) 0.4480(2) 0.0366(12) Uani 1 1 d . . .
H9 H -0.3333 0.3814 0.4482 0.044 Uiso 1 1 calc R . .
C10 C -0.2222(5) 0.2173(10) 0.4973(2) 0.0406(14) Uani 1 1 d . . .
H10 H -0.2728 0.2205 0.5297 0.049 Uiso 1 1 calc R . .
C11 C -0.1120(5) 0.1197(9) 0.4987(2) 0.0366(13) Uani 1 1 d . . .
H11 H -0.0856 0.0582 0.5322 0.044 Uiso 1 1 calc R . .
C12 C -0.0396(5) 0.1136(9) 0.4491(2) 0.0344(12) Uani 1 1 d . . .
H12 H 0.0367 0.0494 0.4485 0.041 Uiso 1 1 calc R . .
C13 C 0.1726(5) 0.1619(9) 0.3014(2) 0.0281(11) Uani 1 1 d . . .
C14 C 0.3103(5) 0.1357(9) 0.3023(2) 0.0321(12) Uani 1 1 d . . .
C15 C 0.3755(6) 0.1604(11) 0.3531(3) 0.0416(15) Uani 1 1 d . . .
H15 H 0.3348 0.1986 0.3865 0.050 Uiso 1 1 calc R . .
C16 C 0.5018(6) 0.1270(11) 0.3530(3) 0.0450(17) Uani 1 1 d . . .
H16 H 0.5474 0.1394 0.3868 0.054 Uiso 1 1 calc R . .
C17 C 0.5601(5) 0.0756(11) 0.3033(3) 0.0422(14) Uani 1 1 d . . .
H17 H 0.6456 0.0533 0.3024 0.051 Uiso 1 1 calc R . .
C18 C 0.4876(5) 0.0573(11) 0.2536(3) 0.0407(13) Uani 1 1 d . . .
H18 H 0.5268 0.0232 0.2195 0.049 Uiso 1 1 calc R . .

loop_
_atom_site_aniso_label
_atom_site_aniso_U_11
_atom_site_aniso_U_22
_atom_site_aniso_U_33
_atom_site_aniso_U_23
_atom_site_aniso_U_13
_atom_site_aniso_U_12
Ag1 0.0329(2) 0.0783(4) 0.0316(2) -0.0161(2) 0.00491(17) -0.0098(2)
O1 0.049(2) 0.080(3) 0.077(3) 0.014(2) -0.004(2) 0.000(2)
O2 0.090(5) 0.100(5) 0.045(3) 0.006(3) 0.022(3) -0.014(4)
O3 0.049(2) 0.080(3) 0.077(3) 0.014(2) -0.004(2) 0.000(2)
N1 0.041(3) 0.071(4) 0.037(3) -0.010(3) 0.006(2) -0.014(3)
N2 0.038(3) 0.055(3) 0.025(2) 0.000(2) 0.0016(19) 0.007(3)
N3 0.024(2) 0.049(3) 0.026(2) -0.002(2) -0.0003(17) -0.001(2)
N4 0.024(2) 0.044(3) 0.027(2) -0.004(2) 0.0026(18) 0.000(2)
N5 0.028(2) 0.044(3) 0.0227(19) 0.0001(19) -0.0011(17) 0.009(2)
N6 0.030(2) 0.042(3) 0.024(2) -0.001(2) 0.0013(16) 0.000(2)
N7 0.024(2) 0.052(3) 0.028(2) -0.008(2) 0.0012(17) 0.001(2)
C1 0.047(4) 0.051(3) 0.026(2) -0.001(3) -0.002(2) -0.006(3)
C2 0.046(4) 0.048(4) 0.044(3) 0.000(3) -0.018(3) 0.002(3)
C3 0.039(3) 0.048(3) 0.051(3) 0.006(3) -0.007(3) 0.000(3)
C4 0.032(3) 0.050(4) 0.044(3) 0.003(3) 0.001(2) 0.005(3)
C5 0.030(3) 0.036(3) 0.024(2) -0.002(2) 0.000(2) 0.002(2)
C6 0.030(2) 0.039(3) 0.0202(19) 0.000(2) 0.0007(18) 0.003(2)
C7 0.025(2) 0.041(3) 0.026(3) 0.001(2) -0.0022(19) 0.001(2)
C8 0.023(2) 0.036(3) 0.025(2) -0.002(2) 0.0013(19) -0.004(2)
C9 0.027(3) 0.055(3) 0.028(2) 0.005(2) 0.009(2) 0.005(3)
C10 0.031(3) 0.066(4) 0.024(2) 0.008(3) 0.008(2) 0.002(3)
C11 0.035(3) 0.054(4) 0.020(2) 0.006(2) 0.001(2) 0.004(2)
C12 0.026(3) 0.047(3) 0.030(2) 0.003(2) -0.003(2) 0.005(2)
C13 0.026(3) 0.037(3) 0.021(2) -0.001(2) 0.0013(19) -0.002(2)
C14 0.024(2) 0.032(3) 0.040(3) 0.001(2) 0.000(2) 0.000(2)
C15 0.028(3) 0.066(4) 0.031(3) -0.012(3) -0.004(2) 0.003(3)
C16 0.028(3) 0.071(5) 0.036(3) -0.007(3) -0.012(2) -0.001(3)
C17 0.024(2) 0.056(4) 0.047(3) -0.005(3) 0.002(2) -0.003(3)
C18 0.029(3) 0.054(4) 0.038(3) -0.005(3) 0.008(2) -0.002(3)

loop_
_atom_type_symbol
_atom_type_description
_atom_type_scat_dispersion_real
_atom_type_scat_dispersion_imag
_atom_type_scat_source
C C 0.0033 0.0016 'International Tables Vol C Tables 4.2.6.8 and 6.1.1.4'
Ag Ag -0.8971 1.1015 'International Tables Vol C Tables 4.2.6.8 and 6.1.1.4'
N N 0.0061 0.0033 'International Tables Vol C Tables 4.2.6.8 and 6.1.1.4'
O O 0.0106 0.0060 'International Tables Vol C Tables 4.2.6.8 and 6.1.1.4'
H H 0.0000 0.0000 'International Tables Vol C Tables 4.2.6.8 and 6.1.1.4'

loop_
_geom_angle_atom_site_label_1
_geom_angle_atom_site_label_2
_geom_angle_atom_site_label_3
_geom_angle
_geom_angle_site_symmetry_1
_geom_angle_site_symmetry_3
_geom_angle_publ_flag
N5 Ag1 N3 129.18(16) 4_545 . ?
N5 Ag1 N7 136.53(18) 4_545 . ?
N3 Ag1 N7 67.26(16) . . ?
N5 Ag1 O1 88.66(18) 4_545 . ?
N3 Ag1 O1 142.13(19) . . ?
N7 Ag1 O1 84.57(17) . . ?
N5 Ag1 N2 83.97(17) 4_545 . ?
N3 Ag1 N2 63.65(15) . . ?
N7 Ag1 N2 130.21(16) . . ?
O1 Ag1 N2 132.52(17) . . ?
N5 Ag1 O3 92.25(19) 4_545 . ?
N3 Ag1 O3 120.81(19) . . ?
N7 Ag1 O3 113.47(18) . . ?
O1 Ag1 O3 47.82(18) . . ?
N2 Ag1 O3 85.59(18) . . ?
N1 O1 Ag1 97.6(4) . . ?
N1 O3 Ag1 96.4(4) . . ?
O2 N1 O3 121.8(7) . . ?
O2 N1 O1 120.2(7) . . ?
O3 N1 O1 118.0(6) . . ?
C1 N2 C5 118.8(5) . . ?
C1 N2 Ag1 122.6(4) . . ?
C5 N2 Ag1 116.3(4) . . ?
C13 N3 C6 114.9(5) . . ?
C13 N3 Ag1 119.0(4) . . ?
C6 N3 Ag1 124.3(4) . . ?
C6 N4 C7 114.0(5) . . ?
C8 N5 C9 118.3(5) . . ?
C8 N5 Ag1 123.6(4) . 4 ?
C9 N5 Ag1 114.8(4) . 4 ?
C7 N6 C13 115.1(4) . . ?
C18 N7 C14 117.7(5) . . ?
C18 N7 Ag1 123.0(4) . . ?
C14 N7 Ag1 119.4(4) . . ?
N2 C1 C2 122.4(6) . . ?
N2 C1 H1 118.8 . . ?
C2 C1 H1 118.8 . . ?
C3 C2 C1 118.2(6) . . ?
C3 C2 H2 120.9 . . ?
C1 C2 H2 120.9 . . ?
C2 C3 C4 119.6(6) . . ?
C2 C3 H3 120.2 . . ?
C4 C3 H3 120.2 . . ?
C5 C4 C3 118.7(6) . . ?
C5 C4 H4 120.6 . . ?
C3 C4 H4 120.6 . . ?
N2 C5 C4 122.1(5) . . ?
N2 C5 C6 116.4(5) . . ?
C4 C5 C6 121.4(5) . . ?
N4 C6 N3 126.3(5) . . ?
N4 C6 C5 118.2(5) . . ?
N3 C6 C5 115.5(5) . . ?
N6 C7 N4 125.2(5) . . ?
N6 C7 C8 116.8(5) . . ?
N4 C7 C8 118.0(5) . . ?
N5 C8 C12 123.2(5) . . ?
N5 C8 C7 118.1(5) . . ?
C12 C8 C7 118.7(5) . . ?
N5 C9 C10 122.1(5) . . ?
N5 C9 H9 119.0 . . ?
C10 C9 H9 119.0 . . ?
C9 C10 C11 120.2(5) . . ?
C9 C10 H10 119.9 . . ?
C11 C10 H10 119.9 . . ?
C10 C11 C12 118.6(5) . . ?
C10 C11 H11 120.7 . . ?
C12 C11 H11 120.7 . . ?
C11 C12 C8 117.6(5) . . ?
C11 C12 H12 121.2 . . ?
C8 C12 H12 121.2 . . ?
N3 C13 N6 124.4(5) . . ?
N3 C13 C14 116.3(5) . . ?
N6 C13 C14 119.2(5) . . ?
N7 C14 C15 123.2(5) . . ?
N7 C14 C13 116.9(5) . . ?
C15 C14 C13 119.9(5) . . ?
C16 C15 C14 118.5(6) . . ?
C16 C15 H15 120.8 . . ?
C14 C15 H15 120.8 . . ?
C17 C16 C15 119.8(5) . . ?
C17 C16 H16 120.1 . . ?
C15 C16 H16 120.1 . . ?
C16 C17 C18 118.1(5) . . ?
C16 C17 H17 121.0 . . ?
C18 C17 H17 121.0 . . ?
N7 C18 C17 122.8(5) . . ?
N7 C18 H18 118.6 . . ?
C17 C18 H18 118.6 . . ?

loop_
_geom_bond_atom_site_label_1
_geom_bond_atom_site_label_2
_geom_bond_distance
_geom_bond_site_symmetry_2
_geom_bond_publ_flag
Ag1 N5 2.376(5) 4_545 ?
Ag1 N3 2.425(5) . ?
Ag1 N7 2.425(5) . ?
Ag1 O1 2.608(6) . ?
Ag1 N2 2.633(6) . ?
Ag1 O3 2.636(6) . ?
O1 N1 1.243(8) . ?
O2 N1 1.220(8) . ?
O3 N1 1.237(8) . ?
N2 C1 1.333(7) . ?
N2 C5 1.332(7) . ?
N3 C13 1.332(6) . ?
N3 C6 1.339(8) . ?
N4 C6 1.320(7) . ?
N4 C7 1.347(6) . ?
N5 C8 1.332(7) . ?
N5 C9 1.327(7) . ?
N5 Ag1 2.376(5) 4 ?
N6 C7 1.336(7) . ?
N6 C13 1.342(6) . ?
N7 C18 1.338(7) . ?
N7 C14 1.325(7) . ?
C1 C2 1.393(9) . ?
C1 H1 0.9300 . ?
C2 C3 1.362(9) . ?
C2 H2 0.9300 . ?
C3 C4 1.384(9) . ?
C3 H3 0.9300 . ?
C4 C5 1.378(9) . ?
C4 H4 0.9300 . ?
C5 C6 1.503(7) . ?
C7 C8 1.486(7) . ?
C8 C12 1.388(7) . ?
C9 C10 1.376(8) . ?
C9 H9 0.9300 . ?
C10 C11 1.360(8) . ?
C10 H10 0.9300 . ?
C11 C12 1.393(8) . ?
C11 H11 0.9300 . ?
C12 H12 0.9300 . ?
C13 C14 1.489(8) . ?
C14 C15 1.385(8) . ?
C15 C16 1.375(8) . ?
C15 H15 0.9300 . ?
C16 C17 1.362(9) . ?
C16 H16 0.9300 . ?
C17 C18 1.400(9) . ?
C17 H17 0.9300 . ?
C18 H18 0.9300 . ?
